data_4087616
loop_
_publ_author_name
'Mou, Zehuai'
'Xie, Hongyan'
'Wang, Meiyan'
'Liu, Na'
'Yao, Changguang'
'Li, Lei'
'Liu, Jingyao'
'Li, Shihui'
'Cui, Dongmei'

_publ_section_title
;
 Mononuclear Heteroscorpionate Zwitterionic Zinc Terminal Hydride:
 Synthesis, Reactivity, and Catalysis for Hydrosilylation of Aldehydes
;
_journal_issue 16
_journal_name_full Organometallics
_journal_page_first 3944
_journal_paper_doi 10.1021/acs.organomet.5b00413
_journal_volume 34
_journal_year 2015
_chemical_formula_sum 'C38 H46 N5 O2 P S2 Zn'
_chemical_formula_weight 765.26
_space_group_IT_number 2
_space_group_name_Hall '-P 1'
_space_group_name_H-M_alt 'P -1'
_symmetry_cell_setting triclinic
_symmetry_space_group_name_H-M 'P -1'
_atom_sites_solution_hydrogens geom
_atom_sites_solution_primary direct
_atom_sites_solution_secondary difmap
_audit_creation_method SHELXL-97
_cell_angle_alpha 93.588(2)
_cell_angle_beta 103.759(2)
_cell_angle_gamma 109.323(2)
_cell_formula_units_Z 2
_cell_length_a 11.2018(11)
_cell_length_b 11.2410(11)
_cell_length_c 16.5756(16)
_cell_measurement_reflns_used 1812
_cell_measurement_temperature 185(2)
_cell_measurement_theta_max 21.27
_cell_measurement_theta_min 2.24
_cell_volume 1890.2(3)
_computing_cell_refinement 'Bruker SMART'
_computing_data_collection 'Bruker SMART'
_computing_data_reduction 'Bruker SAINT'
_computing_molecular_graphics 'Bruker SHELXTL'
_computing_publication_material 'Bruker SHELXTL'
_computing_structure_refinement 'SHELXL-97 (Sheldrick, 1997)'
_computing_structure_solution 'SHELXS-97 (Sheldrick, 1990)'
_diffrn_ambient_temperature 185(2)
_diffrn_measured_fraction_theta_full 0.978
_diffrn_measured_fraction_theta_max 0.978
_diffrn_measurement_device_type 'CCD area detector'
_diffrn_measurement_method 'phi and omega scans'
_diffrn_radiation_monochromator graphite
_diffrn_radiation_source 'fine-focus sealed tube'
_diffrn_radiation_type MoK\a
_diffrn_radiation_wavelength 0.71073
_diffrn_reflns_av_R_equivalents 0.0296
_diffrn_reflns_av_sigmaI/netI 0.0725
_diffrn_reflns_limit_h_max 13
_diffrn_reflns_limit_h_min -9
_diffrn_reflns_limit_k_max 8
_diffrn_reflns_limit_k_min -13
_diffrn_reflns_limit_l_max 19
_diffrn_reflns_limit_l_min -17
_diffrn_reflns_number 9268
_diffrn_reflns_theta_full 25.05
_diffrn_reflns_theta_max 25.05
_diffrn_reflns_theta_min 1.94
_exptl_absorpt_coefficient_mu 0.843
_exptl_absorpt_correction_T_max 0.8840
_exptl_absorpt_correction_T_min 0.8496
_exptl_absorpt_correction_type multi-scan
_exptl_crystal_colour yellow
_exptl_crystal_density_diffrn 1.345
_exptl_crystal_density_method 'not measured'
_exptl_crystal_description block
_exptl_crystal_F_000 804
_exptl_crystal_size_max 0.20
_exptl_crystal_size_mid 0.18
_exptl_crystal_size_min 0.15
_refine_diff_density_max 1.142
_refine_diff_density_min -0.804
_refine_diff_density_rms 0.157
_refine_ls_extinction_method none
_refine_ls_goodness_of_fit_ref 1.041
_refine_ls_hydrogen_treatment constr
_refine_ls_matrix_type full
_refine_ls_number_parameters 333
_refine_ls_number_reflns 6565
_refine_ls_number_restraints 0
_refine_ls_restrained_S_all 1.041
_refine_ls_R_factor_all 0.1272
_refine_ls_R_factor_gt 0.0933
_refine_ls_shift/su_max 0.000
_refine_ls_shift/su_mean 0.000
_refine_ls_structure_factor_coef Fsqd
_refine_ls_weighting_details 'calc w=1/[\s^2^(Fo^2^)+(0.1699P)^2^+4.6503P] where P=(Fo^2^+2Fc^2^)/3'
_refine_ls_weighting_scheme calc
_refine_ls_wR_factor_gt 0.2486
_refine_ls_wR_factor_ref 0.2907
_reflns_number_gt 4644
_reflns_number_total 6565
_reflns_threshold_expression >2sigma(I)
_cod_data_source_file om5b00413_si_002.cif
_cod_data_source_block 3
_cod_depositor_comments
;
The following automatic conversions were performed:

data item '_symmetry_cell_setting' value 'Triclinic' was changed to
'triclinic' in accordance with the
/home/saulius/struct/COD-crude-data/automatic-downloads/DataCite-retrospective/ACS/depositions/lib/dictionaries/cif_core.dic
dictionary named 'cif_core.dic' version 2.4.2 last updated on
2011-04-26.

Automatic conversion script
Id: cif_fix_values 6909 2019-04-08 15:41:33Z antanas 
;
_cod_original_sg_symbol_H-M P-1
_cod_database_code 4087616

loop_
_symmetry_equiv_pos_as_xyz
'x, y, z'
'-x, -y, -z'

loop_
_atom_site_label
_atom_site_type_symbol
_atom_site_fract_x
_atom_site_fract_y
_atom_site_fract_z
_atom_site_U_iso_or_equiv
_atom_site_adp_type
_atom_site_occupancy
_atom_site_symmetry_multiplicity
_atom_site_calc_flag
_atom_site_refinement_flags
Zn1 Zn 0.63386(8) 0.41017(8) 0.32808(5) 0.0365(3) Uani 1 1 d .
P1 P 0.39254(17) 0.25928(18) 0.19698(12) 0.0392(5) Uani 1 1 d .
S1 S 0.8340(2) 0.4761(2) 0.42569(12) 0.0540(6) Uani 1 1 d .
S2 S 0.8953(2) 0.5206(2) 0.26185(15) 0.0616(6) Uani 1 1 d .
N1 N 0.4304(5) 0.5015(5) 0.2523(3) 0.0344(13) Uani 1 1 d .
N2 N 0.5665(5) 0.5486(5) 0.2816(3) 0.0349(13) Uani 1 1 d .
N3 N 0.3684(6) 0.3473(6) 0.3416(4) 0.0401(14) Uani 1 1 d .
N4 N 0.4883(6) 0.3604(6) 0.3939(4) 0.0397(14) Uani 1 1 d .
N5 N 0.5428(5) 0.2624(5) 0.2325(4) 0.0372(13) Uani 1 1 d .
C1 C 0.2429(8) 0.5742(9) 0.2031(6) 0.065(2) Uani 1 1 d .
H1A H 0.1958 0.4885 0.1742 0.098 Uiso 1 1 calc R
H1B H 0.2291 0.6331 0.1656 0.098 Uiso 1 1 calc R
H1C H 0.2115 0.5869 0.2508 0.098 Uiso 1 1 calc R
C2 C 0.3849(7) 0.5958(7) 0.2317(4) 0.0388(16) Uani 1 1 d .
C3 C 0.4956(8) 0.7061(8) 0.2463(5) 0.0453(18) Uani 1 1 d .
H3 H 0.4963 0.7867 0.2362 0.054 Uiso 1 1 calc R
C4 C 0.6040(7) 0.6738(7) 0.2787(4) 0.0366(16) Uani 1 1 d .
C5 C 0.7448(8) 0.7563(8) 0.3059(5) 0.0497(19) Uani 1 1 d .
H5A H 0.7922 0.7195 0.3469 0.075 Uiso 1 1 calc R
H5B H 0.7535 0.8395 0.3304 0.075 Uiso 1 1 calc R
H5C H 0.7799 0.7633 0.2583 0.075 Uiso 1 1 calc R
C6 C 0.1325(9) 0.2966(11) 0.3403(8) 0.080(3) Uani 1 1 d .
H6A H 0.1146 0.3720 0.3541 0.120 Uiso 1 1 calc R
H6B H 0.0759 0.2258 0.3590 0.120 Uiso 1 1 calc R
H6C H 0.1168 0.2789 0.2805 0.120 Uiso 1 1 calc R
C7 C 0.2749(8) 0.3173(8) 0.3832(6) 0.054(2) Uani 1 1 d .
C8 C 0.3363(10) 0.3113(10) 0.4641(6) 0.066(3) Uani 1 1 d .
H8 H 0.2969 0.2919 0.5074 0.080 Uiso 1 1 calc R
C9 C 0.4706(9) 0.3403(8) 0.4691(5) 0.052(2) Uani 1 1 d .
C10 C 0.5774(10) 0.3469(10) 0.5425(5) 0.068(3) Uani 1 1 d .
H10A H 0.5807 0.2632 0.5467 0.102 Uiso 1 1 calc R
H10B H 0.5617 0.3792 0.5925 0.102 Uiso 1 1 calc R
H10C H 0.6596 0.4028 0.5365 0.102 Uiso 1 1 calc R
C11 C 0.3571(6) 0.3700(7) 0.2553(4) 0.0378(16) Uani 1 1 d .
C12 C 0.3625(7) 0.2933(7) 0.0901(5) 0.0457(18) Uani 1 1 d .
C13 C 0.2462(9) 0.3096(11) 0.0507(6) 0.079(3) Uani 1 1 d .
H13 H 0.1800 0.2985 0.0775 0.095 Uiso 1 1 calc R
C14 C 0.2304(12) 0.3436(13) -0.0311(6) 0.096(4) Uani 1 1 d .
H14 H 0.1544 0.3580 -0.0574 0.115 Uiso 1 1 calc R
C15 C 0.3223(12) 0.3549(10) -0.0702(6) 0.075(3) Uani 1 1 d .
H15 H 0.3078 0.3730 -0.1250 0.090 Uiso 1 1 calc R
C16 C 0.4385(11) 0.3409(9) -0.0324(6) 0.066(3) Uani 1 1 d .
H16 H 0.5028 0.3507 -0.0607 0.079 Uiso 1 1 calc R
C17 C 0.4587(9) 0.3120(8) 0.0481(5) 0.053(2) Uani 1 1 d .
H17 H 0.5385 0.3048 0.0747 0.064 Uiso 1 1 calc R
C18 C 0.2766(3) 0.1060(3) 0.2082(3) 0.104(2) Uani 1 1 d G
C19 C 0.3254(3) 0.0337(3) 0.2629(3) 0.104(2) Uani 1 1 d G
H19 H 0.4148 0.0616 0.2902 0.125 Uiso 1 1 calc R
C20 C 0.2405(4) -0.0802(4) 0.2769(3) 0.104(2) Uani 1 1 d G
H20 H 0.2732 -0.1285 0.3135 0.125 Uiso 1 1 calc R
C21 C 0.1069(4) -0.1218(4) 0.2361(4) 0.104(2) Uani 1 1 d G
H21 H 0.0502 -0.1980 0.2454 0.125 Uiso 1 1 calc R
C22 C 0.0582(3) -0.0495(5) 0.1813(4) 0.104(2) Uani 1 1 d G
H22 H -0.0312 -0.0774 0.1540 0.125 Uiso 1 1 calc R
C23 C 0.1430(3) 0.0643(4) 0.1674(4) 0.104(2) Uani 1 1 d G
H23 H 0.1104 0.1127 0.1307 0.125 Uiso 1 1 calc R
C24 C 0.5922(3) 0.1709(2) 0.20667(19) 0.0373(16) Uani 1 1 d G
C25 C 0.5207(3) 0.0744(3) 0.13687(18) 0.0442(17) Uani 1 1 d G
H25 H 0.4385 0.0705 0.1052 0.053 Uiso 1 1 calc R
C26 C 0.5735(3) -0.0154(3) 0.1154(2) 0.0498(19) Uani 1 1 d G
H26 H 0.5252 -0.0803 0.0702 0.060 Uiso 1 1 calc R
C27 C 0.6978(3) -0.0090(3) 0.1610(3) 0.062(2) Uani 1 1 d G
H27 H 0.7341 -0.0672 0.1456 0.074 Uiso 1 1 calc R
C28 C 0.7651(3) 0.0849(3) 0.2289(3) 0.063(2) Uani 1 1 d G
H28 H 0.8470 0.0880 0.2605 0.076 Uiso 1 1 calc R
C29 C 0.7158(3) 0.1753(3) 0.2523(2) 0.052(2) Uani 1 1 d G
H29 H 0.7648 0.2387 0.2983 0.063 Uiso 1 1 calc R
C30 C 0.9367(4) 0.5246(4) 0.3636(4) 0.053(2) Uani 1 1 d G
H30 H 1.0263 0.5570 0.3906 0.064 Uiso 1 1 calc R
O1 O 0.0559(15) 0.7883(16) 0.9187(10) 0.185(5) Uiso 1 1 d .
C31 C 0.127(2) 0.876(2) 0.9929(13) 0.161(7) Uiso 1 1 d .
H31A H 0.0691 0.9023 1.0192 0.193 Uiso 1 1 calc R
H31B H 0.1924 0.9504 0.9827 0.193 Uiso 1 1 calc R
C32 C 0.189(2) 0.794(2) 1.0446(13) 0.162(7) Uiso 1 1 d .
H32A H 0.2702 0.8477 1.0857 0.194 Uiso 1 1 calc R
H32B H 0.1298 0.7440 1.0741 0.194 Uiso 1 1 calc R
C33 C 0.216(2) 0.713(2) 0.9863(13) 0.160(7) Uiso 1 1 d .
H33A H 0.2148 0.6331 1.0063 0.192 Uiso 1 1 calc R
H33B H 0.2986 0.7545 0.9739 0.192 Uiso 1 1 calc R
C34 C 0.1018(18) 0.6931(19) 0.9135(12) 0.149(6) Uiso 1 1 d .
H34A H 0.1280 0.6894 0.8619 0.179 Uiso 1 1 calc R
H34B H 0.0328 0.6126 0.9118 0.179 Uiso 1 1 calc R
O2 O 0.665(3) 0.082(4) 0.480(2) 0.376(16) Uiso 1 1 d .
C35 C 0.7814(17) 0.1799(18) 0.5354(11) 0.134(6) Uiso 1 1 d .
H35A H 0.7826 0.1773 0.5940 0.161 Uiso 1 1 calc R
H35B H 0.7881 0.2645 0.5226 0.161 Uiso 1 1 calc R
C36 C 0.887(3) 0.142(3) 0.5156(19) 0.230(12) Uiso 1 1 d .
H36A H 0.9287 0.2026 0.4824 0.276 Uiso 1 1 calc R
H36B H 0.9524 0.1515 0.5680 0.276 Uiso 1 1 calc R
C37 C 0.852(4) 0.024(4) 0.474(2) 0.297(18) Uiso 1 1 d .
H37A H 0.8731 -0.0340 0.5115 0.356 Uiso 1 1 calc R
H37B H 0.8929 0.0235 0.4286 0.356 Uiso 1 1 calc R
C38 C 0.697(3) -0.010(3) 0.440(2) 0.242(13) Uiso 1 1 d .
H38A H 0.6726 -0.0110 0.3797 0.291 Uiso 1 1 calc R
H38B H 0.6503 -0.0933 0.4518 0.291 Uiso 1 1 calc R

loop_
_atom_site_aniso_label
_atom_site_aniso_U_11
_atom_site_aniso_U_22
_atom_site_aniso_U_33
_atom_site_aniso_U_23
_atom_site_aniso_U_13
_atom_site_aniso_U_12
Zn1 0.0374(5) 0.0363(5) 0.0356(5) 0.0025(3) 0.0111(3) 0.0128(4)
P1 0.0342(9) 0.0316(10) 0.0486(11) -0.0039(8) 0.0162(8) 0.0060(8)
S1 0.0485(11) 0.0694(15) 0.0378(10) 0.0067(10) 0.0035(8) 0.0192(10)
S2 0.0648(14) 0.0659(15) 0.0570(13) 0.0089(11) 0.0235(11) 0.0224(12)
N1 0.035(3) 0.034(3) 0.031(3) 0.001(2) 0.010(2) 0.009(2)
N2 0.034(3) 0.036(3) 0.033(3) 0.003(2) 0.012(2) 0.009(2)
N3 0.042(3) 0.038(3) 0.046(3) 0.006(3) 0.025(3) 0.013(3)
N4 0.049(4) 0.033(3) 0.038(3) 0.007(3) 0.018(3) 0.012(3)
N5 0.039(3) 0.034(3) 0.044(3) 0.002(3) 0.018(3) 0.015(3)
C1 0.058(5) 0.063(6) 0.076(6) 0.010(5) 0.005(5) 0.032(5)
C2 0.047(4) 0.043(4) 0.034(4) 0.005(3) 0.015(3) 0.023(3)
C3 0.054(5) 0.041(4) 0.049(4) 0.013(3) 0.017(4) 0.024(4)
C4 0.045(4) 0.033(4) 0.031(3) 0.007(3) 0.017(3) 0.009(3)
C5 0.052(5) 0.038(4) 0.050(4) 0.006(3) 0.014(4) 0.005(3)
C6 0.060(6) 0.082(8) 0.113(9) 0.022(6) 0.050(6) 0.024(5)
C7 0.055(5) 0.050(5) 0.081(6) 0.020(4) 0.046(5) 0.027(4)
C8 0.083(7) 0.075(7) 0.072(6) 0.032(5) 0.054(5) 0.041(5)
C9 0.067(5) 0.049(5) 0.057(5) 0.015(4) 0.031(4) 0.030(4)
C10 0.106(8) 0.078(7) 0.049(5) 0.026(5) 0.044(5) 0.051(6)
C11 0.033(4) 0.033(4) 0.045(4) 0.005(3) 0.015(3) 0.008(3)
C12 0.048(4) 0.038(4) 0.046(4) -0.012(3) 0.014(3) 0.010(3)
C13 0.051(5) 0.115(9) 0.051(5) -0.021(5) -0.012(4) 0.028(6)
C14 0.086(8) 0.139(11) 0.052(6) -0.030(6) -0.020(6) 0.062(8)
C15 0.101(8) 0.067(7) 0.043(5) -0.014(4) 0.007(5) 0.027(6)
C16 0.097(7) 0.054(6) 0.061(6) 0.006(4) 0.036(5) 0.035(5)
C17 0.061(5) 0.047(5) 0.059(5) 0.010(4) 0.021(4) 0.025(4)
C18 0.086(3) 0.051(3) 0.181(6) 0.007(3) 0.072(4) 0.007(2)
C19 0.086(3) 0.051(3) 0.181(6) 0.007(3) 0.072(4) 0.007(2)
C20 0.086(3) 0.051(3) 0.181(6) 0.007(3) 0.072(4) 0.007(2)
C21 0.086(3) 0.051(3) 0.181(6) 0.007(3) 0.072(4) 0.007(2)
C22 0.086(3) 0.051(3) 0.181(6) 0.007(3) 0.072(4) 0.007(2)
C23 0.086(3) 0.051(3) 0.181(6) 0.007(3) 0.072(4) 0.007(2)
C24 0.049(4) 0.030(4) 0.040(4) 0.009(3) 0.023(3) 0.015(3)
C25 0.054(4) 0.033(4) 0.052(4) 0.007(3) 0.021(4) 0.020(3)
C26 0.069(5) 0.038(4) 0.053(5) 0.003(3) 0.029(4) 0.024(4)
C27 0.077(6) 0.048(5) 0.087(7) 0.021(5) 0.040(5) 0.042(5)
C28 0.058(5) 0.051(5) 0.080(6) 0.002(5) 0.009(5) 0.027(4)
C29 0.054(5) 0.049(5) 0.055(5) -0.001(4) 0.011(4) 0.023(4)
C30 0.040(4) 0.055(5) 0.062(5) 0.005(4) 0.006(4) 0.020(4)

loop_
_atom_type_symbol
_atom_type_description
_atom_type_scat_dispersion_real
_atom_type_scat_dispersion_imag
_atom_type_scat_source
C C 0.0033 0.0016 'International Tables Vol C Tables 4.2.6.8 and 6.1.1.4'
H H 0.0000 0.0000 'International Tables Vol C Tables 4.2.6.8 and 6.1.1.4'
N N 0.0061 0.0033 'International Tables Vol C Tables 4.2.6.8 and 6.1.1.4'
O O 0.0106 0.0060 'International Tables Vol C Tables 4.2.6.8 and 6.1.1.4'
P P 0.1023 0.0942 'International Tables Vol C Tables 4.2.6.8 and 6.1.1.4'
S S 0.1246 0.1234 'International Tables Vol C Tables 4.2.6.8 and 6.1.1.4'
Zn Zn 0.2839 1.4301 'International Tables Vol C Tables 4.2.6.8 and 6.1.1.4'

loop_
_geom_angle_atom_site_label_1
_geom_angle_atom_site_label_2
_geom_angle_atom_site_label_3
_geom_angle
N5 Zn1 N2 102.2(2)
N5 Zn1 N4 96.9(2)
N2 Zn1 N4 90.2(2)
N5 Zn1 S1 132.46(17)
N2 Zn1 S1 117.57(17)
N4 Zn1 S1 107.30(17)
N5 P1 C11 113.4(3)
N5 P1 C12 111.0(3)
C11 P1 C12 106.5(4)
N5 P1 C18 109.3(3)
C11 P1 C18 103.4(3)
C12 P1 C18 113.1(3)
C30 S1 Zn1 100.81(19)
C2 N1 N2 110.8(6)
C2 N1 C11 128.8(6)
N2 N1 C11 120.0(5)
C4 N2 N1 105.9(6)
C4 N2 Zn1 142.6(5)
N1 N2 Zn1 110.7(4)
C7 N3 N4 110.5(6)
C7 N3 C11 129.3(7)
N4 N3 C11 120.1(5)
C9 N4 N3 107.1(6)
C9 N4 Zn1 142.9(6)
N3 N4 Zn1 110.0(4)
C24 N5 P1 125.7(4)
C24 N5 Zn1 127.6(4)
P1 N5 Zn1 106.3(3)
N1 C2 C3 105.9(6)
N1 C2 C1 122.5(7)
C3 C2 C1 131.6(7)
C4 C3 C2 107.4(7)
N2 C4 C3 110.0(6)
N2 C4 C5 121.0(7)
C3 C4 C5 129.0(7)
N3 C7 C8 106.7(7)
N3 C7 C6 121.7(8)
C8 C7 C6 131.5(8)
C7 C8 C9 107.0(7)
N4 C9 C8 108.7(8)
N4 C9 C10 123.3(7)
C8 C9 C10 128.0(8)
N1 C11 N3 110.9(6)
N1 C11 P1 114.6(5)
N3 C11 P1 111.9(5)
C17 C12 C13 118.5(8)
C17 C12 P1 120.6(6)
C13 C12 P1 120.7(7)
C12 C13 C14 118.7(10)
C15 C14 C13 120.7(10)
C14 C15 C16 121.7(10)
C15 C16 C17 119.0(9)
C16 C17 C12 121.3(9)
C19 C18 C23 120.0
C19 C18 P1 117.69(14)
C23 C18 P1 122.23(14)
C18 C19 C20 120.0
C19 C20 C21 120.0
C22 C21 C20 120.0
C21 C22 C23 120.0
C22 C23 C18 120.0
C29 C24 N5 118.8(3)
C29 C24 C25 118.9
N5 C24 C25 122.3(3)
C26 C25 C24 119.7
C27 C26 C25 120.7
C28 C27 C26 118.6
C27 C28 C29 122.3
C28 C29 C24 119.7
S2 C30 S1 127.2(3)
C34 O1 C31 111.3(18)
O1 C31 C32 100.1(18)
C33 C32 C31 106.4(18)
C32 C33 C34 99.0(17)
O1 C34 C33 110.5(18)
C38 O2 C35 111(3)
O2 C35 C36 101(2)
C37 C36 C35 117(3)
C36 C37 C38 99(3)
O2 C38 C37 108(3)

loop_
_geom_bond_atom_site_label_1
_geom_bond_atom_site_label_2
_geom_bond_distance
Zn1 N5 2.023(6)
Zn1 N2 2.058(6)
Zn1 N4 2.116(6)
Zn1 S1 2.285(2)
P1 N5 1.634(6)
P1 C11 1.733(7)
P1 C12 1.812(8)
P1 C18 1.834(4)
S1 C30 1.702(6)
S2 C30 1.633(7)
N1 C2 1.349(9)
N1 N2 1.386(7)
N1 C11 1.444(9)
N2 C4 1.336(9)
N3 C7 1.352(9)
N3 N4 1.370(8)
N3 C11 1.452(9)
N4 C9 1.330(10)
N5 C24 1.407(6)
C1 C2 1.478(11)
C2 C3 1.391(11)
C3 C4 1.379(10)
C4 C5 1.480(10)
C6 C7 1.517(13)
C7 C8 1.369(13)
C8 C9 1.411(12)
C9 C10 1.468(12)
C12 C17 1.385(11)
C12 C13 1.388(12)
C13 C14 1.418(16)
C14 C15 1.318(16)
C15 C16 1.369(14)
C16 C17 1.377(12)
C18 C19 1.3900
C18 C23 1.3900
C19 C20 1.3900
C20 C21 1.3900
C21 C22 1.3900
C22 C23 1.3900
C24 C29 1.3938
C24 C25 1.4089
C25 C26 1.3954
C26 C27 1.3928
C27 C28 1.3676
C28 C29 1.3835
O1 C34 1.34(2)
O1 C31 1.41(2)
C31 C32 1.52(2)
C32 C33 1.44(2)
C33 C34 1.48(2)
O2 C38 1.38(4)
O2 C35 1.45(3)
C35 C36 1.47(3)
C36 C37 1.35(4)
C37 C38 1.60(3)
